data_7061527
loop_
_publ_author_name
'Liu, Xueyan'
'Sun, Jing'
'Yan, Chao-Guo'

_publ_section_title
;
 Convenient construction of polycyclic architectures via multicomponent
 reaction of amino acids, dialkyl but-2-ynedioates and
 2-(o-hydroxyarylidene)-1,3-indanediones
;
_journal_issue 24
_journal_name_full 'New Journal of Chemistry'
_journal_page_first 11877
_journal_page_last 11882
_journal_paper_doi 10.1039/D2NJ01135B
_journal_volume 46
_journal_year 2022
_chemical_formula_moiety 'C27 H26 Br N O7 S'
_chemical_formula_sum 'C27 H26 Br N O7 S'
_chemical_formula_weight 588.46
_space_group_crystal_system triclinic
_space_group_IT_number 2
_space_group_name_Hall '-P 1'
_space_group_name_H-M_alt 'P -1'
_atom_sites_solution_hydrogens geom
_audit_creation_method SHELXL-2014/7
_audit_update_record
;
2022-05-18 deposited with the CCDC.	2022-05-20 downloaded from the CCDC.
;
_cell_angle_alpha 95.335(2)
_cell_angle_beta 105.086(2)
_cell_angle_gamma 114.424(2)
_cell_formula_units_Z 2
_cell_length_a 11.3861(8)
_cell_length_b 11.8929(9)
_cell_length_c 13.0322(9)
_cell_measurement_reflns_used 7961
_cell_measurement_temperature 296(2)
_cell_measurement_theta_max 26.04
_cell_measurement_theta_min 2.52
_cell_volume 1510.51(19)
_computing_cell_refinement 'Bruker SAINT'
_computing_data_collection 'Bruker APEX2'
_computing_data_reduction 'Bruker SAINT'
_computing_molecular_graphics 'Bruker SHELXTL'
_computing_publication_material 'Bruker SHELXTL'
_computing_structure_refinement 'SHELXL-2014/7 (Sheldrick, 2014)'
_computing_structure_solution 'SHELXS-97 (Sheldrick 2008)'
_diffrn_ambient_temperature 296(2)
_diffrn_measured_fraction_theta_full 0.998
_diffrn_measured_fraction_theta_max 0.998
_diffrn_measurement_device_type 'Bruker APEX-II CCD'
_diffrn_measurement_method '\f and \w scans'
_diffrn_radiation_type MoK\a
_diffrn_radiation_wavelength 0.71073
_diffrn_reflns_av_R_equivalents 0.0439
_diffrn_reflns_av_unetI/netI 0.0483
_diffrn_reflns_Laue_measured_fraction_full 0.998
_diffrn_reflns_Laue_measured_fraction_max 0.998
_diffrn_reflns_limit_h_max 14
_diffrn_reflns_limit_h_min -13
_diffrn_reflns_limit_k_max 14
_diffrn_reflns_limit_k_min -14
_diffrn_reflns_limit_l_max 15
_diffrn_reflns_limit_l_min -16
_diffrn_reflns_number 21709
_diffrn_reflns_point_group_measured_fraction_full 0.998
_diffrn_reflns_point_group_measured_fraction_max 0.998
_diffrn_reflns_theta_full 25.242
_diffrn_reflns_theta_max 25.999
_diffrn_reflns_theta_min 2.098
_exptl_absorpt_coefficient_mu 1.470
_exptl_absorpt_correction_T_max 0.7456
_exptl_absorpt_correction_T_min 0.3511
_exptl_absorpt_correction_type multi-scan
_exptl_absorpt_process_details sadabs
_exptl_crystal_colour colorless
_exptl_crystal_density_diffrn 1.294
_exptl_crystal_description block
_exptl_crystal_F_000 604
_exptl_crystal_size_max 0.240
_exptl_crystal_size_mid 0.220
_exptl_crystal_size_min 0.180
_refine_diff_density_max 0.402
_refine_diff_density_min -0.321
_refine_diff_density_rms 0.056
_refine_ls_extinction_coef 0.0206(18)
_refine_ls_extinction_expression Fc^*^=kFc[1+0.001xFc^2^\l^3^/sin(2\q)]^-1/4^
_refine_ls_extinction_method 'SHELXL-2014/7 (Sheldrick 2014'
_refine_ls_goodness_of_fit_ref 1.054
_refine_ls_hydrogen_treatment constr
_refine_ls_matrix_type full
_refine_ls_number_parameters 348
_refine_ls_number_reflns 5929
_refine_ls_number_restraints 0
_refine_ls_restrained_S_all 1.054
_refine_ls_R_factor_all 0.0790
_refine_ls_R_factor_gt 0.0478
_refine_ls_shift/su_max 0.000
_refine_ls_shift/su_mean 0.000
_refine_ls_structure_factor_coef Fsqd
_refine_ls_weighting_details 'w=1/[\s^2^(Fo^2^)+(0.0687P)^2^+0.5665P] where P=(Fo^2^+2Fc^2^)/3'
_refine_ls_weighting_scheme calc
_refine_ls_wR_factor_gt 0.1266
_refine_ls_wR_factor_ref 0.1405
_reflns_Friedel_coverage 0.000
_reflns_number_gt 4016
_reflns_number_total 5929
_reflns_threshold_expression 'I > 2\s(I)'
_cod_data_source_file d2nj01135b2.cif
_cod_data_source_block k
_cod_depositor_comments 'Adding full bibliography for 7061522--7061528.cif.'
_cod_database_code 7061527
_shelx_shelxl_version_number 2014/7
_shelx_space_group_comment
;
The symmetry employed for this shelxl refinement is uniquely defined
by the following loop, which should always be used as a source of
symmetry information in preference to the above space-group names.
They are only intended as comments.
;
_shelx_estimated_absorpt_t_min 0.719
_shelx_estimated_absorpt_t_max 0.778

loop_
_space_group_symop_operation_xyz
'x, y, z'
'-x, -y, -z'

loop_
_atom_site_label
_atom_site_type_symbol
_atom_site_fract_x
_atom_site_fract_y
_atom_site_fract_z
_atom_site_U_iso_or_equiv
_atom_site_adp_type
_atom_site_occupancy
_atom_site_site_symmetry_order
_atom_site_calc_flag
_atom_site_refinement_flags_posn
_atom_site_refinement_flags_adp
_atom_site_refinement_flags_occupancy
_atom_site_disorder_assembly
_atom_site_disorder_group
Br1 Br 0.7583(11) 0.0768(5) 0.1601(8) 0.0949(13) Uani 0.48(4) 1 d . . P A 1
Br1' Br 0.7381(10) 0.0728(5) 0.1428(10) 0.1010(14) Uani 0.52(4) 1 d . . P A 2
C1 C 1.0342(3) 0.4982(3) 0.1818(2) 0.0337(6) Uani 1 1 d . . . . .
C2 C 1.0289(3) 0.4040(3) 0.1063(2) 0.0463(8) Uani 1 1 d . . . . .
H2 H 1.0831 0.4260 0.0619 0.056 Uiso 1 1 calc R U . . .
C3 C 0.9442(4) 0.2791(3) 0.0970(3) 0.0577(9) Uani 1 1 d . . . . .
H3 H 0.9397 0.2161 0.0459 0.069 Uiso 1 1 calc R U . . .
C4 C 0.8656(4) 0.2475(3) 0.1646(3) 0.0520(8) Uani 1 1 d . . . . .
C5 C 0.8704(3) 0.3404(3) 0.2401(2) 0.0418(7) Uani 1 1 d . . . . .
H5 H 0.8182 0.3177 0.2860 0.050 Uiso 1 1 calc R U . . .
C6 C 0.9525(3) 0.4666(2) 0.2475(2) 0.0310(6) Uani 1 1 d . . . . .
C7 C 0.9528(3) 0.5700(2) 0.3237(2) 0.0283(6) Uani 1 1 d . . . . .
H7 H 0.9452 0.5412 0.3908 0.034 Uiso 1 1 calc R U . . .
C8 C 1.0854(3) 0.6935(2) 0.3549(2) 0.0303(6) Uani 1 1 d . . . . .
C9 C 1.1485(3) 0.7293(3) 0.2625(2) 0.0355(6) Uani 1 1 d . . . . .
C10 C 1.3003(3) 0.7941(3) 0.3217(2) 0.0374(7) Uani 1 1 d . . . . .
C11 C 1.4037(3) 0.8647(3) 0.2829(3) 0.0534(8) Uani 1 1 d . . . . .
H11 H 1.3844 0.8822 0.2141 0.064 Uiso 1 1 calc R U . . .
C12 C 1.5367(4) 0.9079(4) 0.3504(4) 0.0706(11) Uani 1 1 d . . . . .
H12 H 1.6078 0.9561 0.3263 0.085 Uiso 1 1 calc R U . . .
C13 C 1.5677(4) 0.8823(4) 0.4522(4) 0.0717(11) Uani 1 1 d . . . . .
H13 H 1.6586 0.9123 0.4947 0.086 Uiso 1 1 calc R U . . .
C14 C 1.4660(3) 0.8130(3) 0.4915(3) 0.0565(9) Uani 1 1 d . . . . .
H14 H 1.4859 0.7953 0.5601 0.068 Uiso 1 1 calc R U . . .
C15 C 1.3311(3) 0.7701(3) 0.4244(2) 0.0413(7) Uani 1 1 d . . . . .
C16 C 1.2034(3) 0.6959(3) 0.4461(2) 0.0360(7) Uani 1 1 d . . . . .
C17 C 1.0419(3) 0.7924(3) 0.3917(2) 0.0346(6) Uani 1 1 d . . . . .
H17 H 1.1034 0.8758 0.3844 0.041 Uiso 1 1 calc R U . . .
C18 C 1.0306(3) 0.8030(3) 0.5078(2) 0.0483(8) Uani 1 1 d . . . . .
H18A H 1.1138 0.8711 0.5597 0.058 Uiso 1 1 calc R U . . .
H18B H 1.0154 0.7244 0.5309 0.058 Uiso 1 1 calc R U . . .
C19 C 0.8467(3) 0.8222(3) 0.3500(3) 0.0482(8) Uani 1 1 d . . . . .
H19A H 0.7486 0.7811 0.3137 0.058 Uiso 1 1 calc R U . . .
H19B H 0.8847 0.9057 0.3345 0.058 Uiso 1 1 calc R U . . .
C20 C 0.8344(3) 0.6089(3) 0.2806(2) 0.0304(6) Uani 1 1 d . . . . .
C21 C 0.7809(3) 0.5689(3) 0.1553(2) 0.0354(6) Uani 1 1 d . . . . .
C22 C 0.6337(5) 0.3988(4) 0.0008(3) 0.0872(15) Uani 1 1 d . . . . .
H22A H 0.5926 0.4463 -0.0379 0.105 Uiso 1 1 calc R U . . .
H22B H 0.7104 0.4065 -0.0226 0.105 Uiso 1 1 calc R U . . .
C23 C 0.5366(6) 0.2698(5) -0.0251(4) 0.118(2) Uani 1 1 d . . . . .
H23A H 0.5746 0.2244 0.0183 0.177 Uiso 1 1 calc R U . . .
H23B H 0.5131 0.2342 -0.1011 0.177 Uiso 1 1 calc R U . . .
H23C H 0.4561 0.2632 -0.0100 0.177 Uiso 1 1 calc R U . . .
C24 C 0.7213(3) 0.5405(3) 0.3291(2) 0.0342(6) Uani 1 1 d . . . . .
H24A H 0.7019 0.4520 0.3191 0.041 Uiso 1 1 calc R U . . .
H24B H 0.7564 0.5765 0.4070 0.041 Uiso 1 1 calc R U . . .
C25 C 0.5892(3) 0.5466(3) 0.2824(2) 0.0370(7) Uani 1 1 d . . . . .
C26 C 0.3686(3) 0.4848(4) 0.2964(3) 0.0577(9) Uani 1 1 d . . . . .
H26A H 0.3129 0.4248 0.2267 0.069 Uiso 1 1 calc R U . . .
H26B H 0.3781 0.5679 0.2879 0.069 Uiso 1 1 calc R U . . .
C27 C 0.3042(4) 0.4456(4) 0.3809(3) 0.0702(11) Uani 1 1 d . . . . .
H27A H 0.3041 0.3674 0.3940 0.105 Uiso 1 1 calc R U . . .
H27B H 0.2120 0.4339 0.3561 0.105 Uiso 1 1 calc R U . . .
H27C H 0.3550 0.5102 0.4473 0.105 Uiso 1 1 calc R U . . .
N1 N 0.9061(2) 0.7479(2) 0.31204(18) 0.0339(5) Uani 1 1 d . . . . .
O1 O 1.1240(2) 0.61884(19) 0.18584(16) 0.0483(5) Uani 1 1 d . . . . .
O2 O 1.1103(2) 0.8053(2) 0.20269(17) 0.0476(5) Uani 1 1 d . . . . .
H2A H 1.0282 0.7817 0.1890 0.071 Uiso 1 1 calc R U . . .
O3 O 1.1913(2) 0.6455(2) 0.52182(16) 0.0492(5) Uani 1 1 d . . . . .
O4 O 0.8301(2) 0.6350(2) 0.09800(16) 0.0494(5) Uani 1 1 d . . . . .
O5 O 0.6825(2) 0.4520(2) 0.11933(15) 0.0480(5) Uani 1 1 d . . . . .
O6 O 0.5639(2) 0.5980(3) 0.2114(2) 0.0616(7) Uani 1 1 d . . . . .
O7 O 0.5025(2) 0.4878(2) 0.33250(17) 0.0496(6) Uani 1 1 d . . . . .
S1 S 0.88667(9) 0.83574(8) 0.49933(7) 0.0543(3) Uani 1 1 d . . . . .

loop_
_atom_site_aniso_label
_atom_site_aniso_U_11
_atom_site_aniso_U_22
_atom_site_aniso_U_33
_atom_site_aniso_U_23
_atom_site_aniso_U_13
_atom_site_aniso_U_12
Br1 0.159(4) 0.0314(13) 0.091(2) 0.0104(12) 0.0669(18) 0.0252(18)
Br1' 0.113(3) 0.0402(13) 0.134(3) -0.0084(16) 0.0725(19) 0.0069(12)
C1 0.0338(15) 0.0416(16) 0.0263(14) 0.0070(12) 0.0099(12) 0.0179(13)
C2 0.0517(19) 0.057(2) 0.0378(17) 0.0043(14) 0.0242(15) 0.0272(17)
C3 0.076(2) 0.0467(19) 0.055(2) -0.0010(16) 0.0307(19) 0.0295(19)
C4 0.066(2) 0.0333(16) 0.057(2) 0.0066(15) 0.0284(18) 0.0195(16)
C5 0.0489(18) 0.0408(17) 0.0412(17) 0.0105(14) 0.0218(15) 0.0211(15)
C6 0.0318(14) 0.0345(15) 0.0293(14) 0.0076(12) 0.0105(12) 0.0172(13)
C7 0.0317(14) 0.0350(14) 0.0226(13) 0.0091(11) 0.0127(11) 0.0165(12)
C8 0.0301(14) 0.0352(14) 0.0278(14) 0.0065(11) 0.0119(12) 0.0157(12)
C9 0.0392(16) 0.0358(15) 0.0332(15) 0.0095(12) 0.0158(13) 0.0160(13)
C10 0.0329(15) 0.0380(16) 0.0428(17) 0.0047(13) 0.0182(13) 0.0150(13)
C11 0.046(2) 0.053(2) 0.064(2) 0.0133(17) 0.0304(17) 0.0174(17)
C12 0.040(2) 0.069(3) 0.096(3) 0.014(2) 0.035(2) 0.0118(18)
C13 0.0335(19) 0.077(3) 0.089(3) 0.004(2) 0.015(2) 0.0172(19)
C14 0.0366(18) 0.069(2) 0.057(2) 0.0042(18) 0.0086(16) 0.0240(17)
C15 0.0328(16) 0.0465(17) 0.0430(18) 0.0037(14) 0.0120(14) 0.0180(14)
C16 0.0356(16) 0.0433(16) 0.0288(15) 0.0024(13) 0.0095(13) 0.0195(14)
C17 0.0338(15) 0.0341(15) 0.0354(15) 0.0051(12) 0.0128(13) 0.0148(13)
C18 0.0517(19) 0.057(2) 0.0363(17) 0.0001(15) 0.0154(15) 0.0262(17)
C19 0.0490(19) 0.0446(18) 0.060(2) 0.0114(15) 0.0200(16) 0.0280(16)
C20 0.0299(14) 0.0370(15) 0.0264(13) 0.0098(11) 0.0115(12) 0.0153(12)
C21 0.0327(15) 0.0477(18) 0.0308(15) 0.0138(14) 0.0106(13) 0.0220(14)
C22 0.090(3) 0.080(3) 0.0274(18) 0.0065(19) -0.0059(19) -0.005(2)
C23 0.162(5) 0.075(3) 0.055(3) -0.007(2) 0.000(3) 0.023(4)
C24 0.0321(15) 0.0440(16) 0.0305(14) 0.0112(12) 0.0131(12) 0.0187(13)
C25 0.0341(16) 0.0453(17) 0.0331(15) 0.0102(14) 0.0131(13) 0.0179(14)
C26 0.0354(18) 0.086(3) 0.065(2) 0.027(2) 0.0204(16) 0.0348(18)
C27 0.050(2) 0.096(3) 0.084(3) 0.034(2) 0.037(2) 0.039(2)
N1 0.0347(13) 0.0346(12) 0.0362(13) 0.0078(10) 0.0122(11) 0.0190(11)
O1 0.0538(13) 0.0434(12) 0.0385(11) -0.0001(9) 0.0296(10) 0.0070(10)
O2 0.0453(12) 0.0587(14) 0.0499(13) 0.0300(11) 0.0248(11) 0.0248(11)
O3 0.0459(12) 0.0695(15) 0.0357(12) 0.0187(11) 0.0125(10) 0.0288(11)
O4 0.0549(13) 0.0578(13) 0.0315(11) 0.0187(10) 0.0156(10) 0.0194(11)
O5 0.0487(12) 0.0488(13) 0.0263(10) 0.0062(9) 0.0043(9) 0.0089(11)
O6 0.0430(13) 0.0941(19) 0.0619(15) 0.0452(14) 0.0203(11) 0.0370(13)
O7 0.0360(11) 0.0699(15) 0.0566(13) 0.0285(12) 0.0223(10) 0.0294(11)
S1 0.0615(5) 0.0519(5) 0.0589(5) 0.0037(4) 0.0343(4) 0.0279(4)

loop_
_atom_type_symbol
_atom_type_description
_atom_type_scat_dispersion_real
_atom_type_scat_dispersion_imag
_atom_type_scat_source
C C 0.0033 0.0016 'International Tables Vol C Tables 4.2.6.8 and 6.1.1.4'
H H 0.0000 0.0000 'International Tables Vol C Tables 4.2.6.8 and 6.1.1.4'
N N 0.0061 0.0033 'International Tables Vol C Tables 4.2.6.8 and 6.1.1.4'
O O 0.0106 0.0060 'International Tables Vol C Tables 4.2.6.8 and 6.1.1.4'
S S 0.1246 0.1234 'International Tables Vol C Tables 4.2.6.8 and 6.1.1.4'
Br Br -0.2901 2.4595 'International Tables Vol C Tables 4.2.6.8 and 6.1.1.4'

loop_
_geom_angle_atom_site_label_1
_geom_angle_atom_site_label_2
_geom_angle_atom_site_label_3
_geom_angle
_geom_angle_site_symmetry_1
_geom_angle_site_symmetry_3
_geom_angle_publ_flag
O1 C1 C6 124.2(2) . . ?
O1 C1 C2 115.4(2) . . ?
C6 C1 C2 120.4(3) . . ?
C3 C2 C1 120.3(3) . . ?
C3 C2 H2 119.8 . . ?
C1 C2 H2 119.8 . . ?
C2 C3 C4 119.3(3) . . ?
C2 C3 H3 120.4 . . ?
C4 C3 H3 120.4 . . ?
C3 C4 C5 120.9(3) . . ?
C3 C4 Br1 120.0(3) . . ?
C5 C4 Br1 119.0(3) . . ?
C3 C4 Br1' 118.4(3) . . ?
C5 C4 Br1' 120.5(3) . . ?
C6 C5 C4 120.0(3) . . ?
C6 C5 H5 120.0 . . ?
C4 C5 H5 120.0 . . ?
C5 C6 C1 119.1(2) . . ?
C5 C6 C7 121.2(2) . . ?
C1 C6 C7 119.7(2) . . ?
C6 C7 C8 112.3(2) . . ?
C6 C7 C20 116.4(2) . . ?
C8 C7 C20 105.1(2) . . ?
C6 C7 H7 107.6 . . ?
C8 C7 H7 107.6 . . ?
C20 C7 H7 107.6 . . ?
C7 C8 C16 113.9(2) . . ?
C7 C8 C17 102.2(2) . . ?
C16 C8 C17 111.3(2) . . ?
C7 C8 C9 116.4(2) . . ?
C16 C8 C9 103.1(2) . . ?
C17 C8 C9 110.1(2) . . ?
O2 C9 O1 107.5(2) . . ?
O2 C9 C10 110.8(2) . . ?
O1 C9 C10 105.0(2) . . ?
O2 C9 C8 116.6(2) . . ?
O1 C9 C8 112.6(2) . . ?
C10 C9 C8 103.8(2) . . ?
C15 C10 C11 120.4(3) . . ?
C15 C10 C9 111.5(2) . . ?
C11 C10 C9 127.9(3) . . ?
C12 C11 C10 117.3(3) . . ?
C12 C11 H11 121.3 . . ?
C10 C11 H11 121.3 . . ?
C13 C12 C11 122.4(3) . . ?
C13 C12 H12 118.8 . . ?
C11 C12 H12 118.8 . . ?
C14 C13 C12 120.7(3) . . ?
C14 C13 H13 119.7 . . ?
C12 C13 H13 119.7 . . ?
C13 C14 C15 117.4(3) . . ?
C13 C14 H14 121.3 . . ?
C15 C14 H14 121.3 . . ?
C10 C15 C14 121.8(3) . . ?
C10 C15 C16 109.4(2) . . ?
C14 C15 C16 128.8(3) . . ?
O3 C16 C15 127.2(3) . . ?
O3 C16 C8 125.1(2) . . ?
C15 C16 C8 107.7(2) . . ?
N1 C17 C8 102.5(2) . . ?
N1 C17 C18 108.7(2) . . ?
C8 C17 C18 116.6(2) . . ?
N1 C17 H17 109.6 . . ?
C8 C17 H17 109.6 . . ?
C18 C17 H17 109.6 . . ?
C17 C18 S1 106.3(2) . . ?
C17 C18 H18A 110.5 . . ?
S1 C18 H18A 110.5 . . ?
C17 C18 H18B 110.5 . . ?
S1 C18 H18B 110.5 . . ?
H18A C18 H18B 108.7 . . ?
N1 C19 S1 107.2(2) . . ?
N1 C19 H19A 110.3 . . ?
S1 C19 H19A 110.3 . . ?
N1 C19 H19B 110.3 . . ?
S1 C19 H19B 110.3 . . ?
H19A C19 H19B 108.5 . . ?
N1 C20 C21 108.0(2) . . ?
N1 C20 C24 117.5(2) . . ?
C21 C20 C24 111.3(2) . . ?
N1 C20 C7 103.21(19) . . ?
C21 C20 C7 108.0(2) . . ?
C24 C20 C7 108.1(2) . . ?
O4 C21 O5 124.4(3) . . ?
O4 C21 C20 123.4(3) . . ?
O5 C21 C20 112.0(2) . . ?
C23 C22 O5 110.5(3) . . ?
C23 C22 H22A 109.6 . . ?
O5 C22 H22A 109.6 . . ?
C23 C22 H22B 109.6 . . ?
O5 C22 H22B 109.6 . . ?
H22A C22 H22B 108.1 . . ?
C22 C23 H23A 109.5 . . ?
C22 C23 H23B 109.5 . . ?
H23A C23 H23B 109.5 . . ?
C22 C23 H23C 109.5 . . ?
H23A C23 H23C 109.5 . . ?
H23B C23 H23C 109.5 . . ?
C25 C24 C20 116.1(2) . . ?
C25 C24 H24A 108.3 . . ?
C20 C24 H24A 108.3 . . ?
C25 C24 H24B 108.3 . . ?
C20 C24 H24B 108.3 . . ?
H24A C24 H24B 107.4 . . ?
O6 C25 O7 123.4(3) . . ?
O6 C25 C24 126.3(2) . . ?
O7 C25 C24 110.3(2) . . ?
O7 C26 C27 107.3(3) . . ?
O7 C26 H26A 110.3 . . ?
C27 C26 H26A 110.3 . . ?
O7 C26 H26B 110.3 . . ?
C27 C26 H26B 110.3 . . ?
H26A C26 H26B 108.5 . . ?
C26 C27 H27A 109.5 . . ?
C26 C27 H27B 109.5 . . ?
H27A C27 H27B 109.5 . . ?
C26 C27 H27C 109.5 . . ?
H27A C27 H27C 109.5 . . ?
H27B C27 H27C 109.5 . . ?
C19 N1 C17 106.8(2) . . ?
C19 N1 C20 122.5(2) . . ?
C17 N1 C20 110.8(2) . . ?
C1 O1 C9 123.55(19) . . ?
C9 O2 H2A 109.5 . . ?
C21 O5 C22 116.6(2) . . ?
C25 O7 C26 117.2(2) . . ?
C18 S1 C19 91.50(13) . . ?

loop_
_geom_bond_atom_site_label_1
_geom_bond_atom_site_label_2
_geom_bond_distance
_geom_bond_site_symmetry_2
_geom_bond_publ_flag
Br1 C4 1.872(6) . ?
Br1' C4 1.920(6) . ?
C1 O1 1.361(3) . ?
C1 C6 1.387(4) . ?
C1 C2 1.391(4) . ?
C2 C3 1.368(4) . ?
C2 H2 0.9300 . ?
C3 C4 1.382(5) . ?
C3 H3 0.9300 . ?
C4 C5 1.383(4) . ?
C5 C6 1.380(4) . ?
C5 H5 0.9300 . ?
C6 C7 1.505(4) . ?
C7 C8 1.529(4) . ?
C7 C20 1.587(4) . ?
C7 H7 0.9800 . ?
C8 C16 1.533(4) . ?
C8 C17 1.536(4) . ?
C8 C9 1.563(4) . ?
C9 O2 1.375(3) . ?
C9 O1 1.452(3) . ?
C9 C10 1.507(4) . ?
C10 C15 1.380(4) . ?
C10 C11 1.385(4) . ?
C11 C12 1.382(5) . ?
C11 H11 0.9300 . ?
C12 C13 1.377(6) . ?
C12 H12 0.9300 . ?
C13 C14 1.372(5) . ?
C13 H13 0.9300 . ?
C14 C15 1.397(4) . ?
C14 H14 0.9300 . ?
C15 C16 1.474(4) . ?
C16 O3 1.211(3) . ?
C17 N1 1.460(3) . ?
C17 C18 1.550(4) . ?
C17 H17 0.9800 . ?
C18 S1 1.814(3) . ?
C18 H18A 0.9700 . ?
C18 H18B 0.9700 . ?
C19 N1 1.439(4) . ?
C19 S1 1.856(3) . ?
C19 H19A 0.9700 . ?
C19 H19B 0.9700 . ?
C20 N1 1.467(3) . ?
C20 C21 1.536(4) . ?
C20 C24 1.541(3) . ?
C21 O4 1.205(3) . ?
C21 O5 1.314(3) . ?
C22 C23 1.413(6) . ?
C22 O5 1.475(4) . ?
C22 H22A 0.9700 . ?
C22 H22B 0.9700 . ?
C23 H23A 0.9600 . ?
C23 H23B 0.9600 . ?
C23 H23C 0.9600 . ?
C24 C25 1.502(4) . ?
C24 H24A 0.9700 . ?
C24 H24B 0.9700 . ?
C25 O6 1.194(3) . ?
C25 O7 1.318(3) . ?
C26 O7 1.458(4) . ?
C26 C27 1.484(5) . ?
C26 H26A 0.9700 . ?
C26 H26B 0.9700 . ?
C27 H27A 0.9600 . ?
C27 H27B 0.9600 . ?
C27 H27C 0.9600 . ?
O2 H2A 0.8200 . ?

loop_
_geom_hbond_atom_site_label_D
_geom_hbond_atom_site_label_H
_geom_hbond_atom_site_label_A
_geom_hbond_distance_DH
_geom_hbond_distance_HA
_geom_hbond_distance_DA
_geom_hbond_angle_DHA
_geom_hbond_site_symmetry_A
O2 H2A N1 0.82 2.34 2.915(3) 127.6 .
O2 H2A O4 0.82 2.12 2.832(3) 144.7 .
